data_1566839
loop_
_publ_author_name
'Li, Taian'
'Chiou, Mong-Feng'
'Li, Yajun'
'Ye, Changqing'
'Su, Min'
'Xue, Mengyu'
'Yuan, Xiaobin'
'Wang, Chuanchuan'
'Wan, Wen-Ming'
'Li, Daliang'
'Bao, Hongli'

_publ_section_title
;
 Synthesis of Unsymmetrically Tetrasubstituted Pyrroles and Studies of
 AIEE in Pyrrolo[1,2-a]pyrimidine Derivatives
;
_journal_name_full 'Chemical Science'
_journal_paper_doi 10.1039/D2SC00837H
_journal_year 2022
_chemical_formula_sum 'C27 H19 N3'
_chemical_formula_weight 385.45
_space_group_crystal_system monoclinic
_space_group_IT_number 14
_space_group_name_Hall '-P 2yn'
_space_group_name_H-M_alt 'P 1 21/n 1'
_atom_sites_solution_hydrogens geom
_audit_creation_method SHELXL-2018/3
_audit_update_record
;
2022-01-25 deposited with the CCDC.	2022-04-13 downloaded from the CCDC.
;
_cell_angle_alpha 90
_cell_angle_beta 98.736(9)
_cell_angle_gamma 90
_cell_formula_units_Z 4
_cell_length_a 7.4603(7)
_cell_length_b 14.0260(12)
_cell_length_c 19.2722(15)
_cell_measurement_reflns_used 8411
_cell_measurement_temperature 293(2)
_cell_measurement_theta_max 60.4220
_cell_measurement_theta_min 4.8500
_cell_volume 1993.2(3)
_computing_cell_refinement 'CrysAlisPro 1.171.41.93a (Rigaku OD, 2020)'
_computing_data_collection 'CrysAlisPro 1.171.41.93a (Rigaku OD, 2020)'
_computing_data_reduction 'CrysAlisPro 1.171.41.93a (Rigaku OD, 2020)'
_computing_structure_refinement 'SHELXL-2018/3 (Sheldrick, 2018)'
_computing_structure_solution 'SHELXT 2018/2 (Sheldrick, 2018)'
_diffrn_ambient_temperature 293(2)
_diffrn_detector_area_resol_mean 10.0000
_diffrn_measured_fraction_theta_full 0.999
_diffrn_measured_fraction_theta_max 0.956
_diffrn_measurement_device_type 'ROD, Synergy Custom system, HyPix'
_diffrn_measurement_method '\w scans'
_diffrn_radiation_type GaK\a
_diffrn_radiation_wavelength 1.3405
_diffrn_reflns_av_R_equivalents 0.0811
_diffrn_reflns_av_unetI/netI 0.0555
_diffrn_reflns_Laue_measured_fraction_full 0.999
_diffrn_reflns_Laue_measured_fraction_max 0.956
_diffrn_reflns_limit_h_max 9
_diffrn_reflns_limit_h_min -7
_diffrn_reflns_limit_k_max 18
_diffrn_reflns_limit_k_min -17
_diffrn_reflns_limit_l_max 25
_diffrn_reflns_limit_l_min -25
_diffrn_reflns_number 15293
_diffrn_reflns_point_group_measured_fraction_full 0.999
_diffrn_reflns_point_group_measured_fraction_max 0.956
_diffrn_reflns_theta_full 53.543
_diffrn_reflns_theta_max 61.269
_diffrn_reflns_theta_min 4.880
_diffrn_source 'micro-focus metaljet'
_exptl_absorpt_coefficient_mu 0.378
_exptl_absorpt_correction_T_max 1.00000
_exptl_absorpt_correction_T_min 0.64115
_exptl_absorpt_correction_type multi-scan
_exptl_absorpt_process_details
;
CrysAlisPro 1.171.41.93a (Rigaku Oxford Diffraction, 2020)
Empirical absorption correction using spherical harmonics,
implemented in SCALE3 ABSPACK scaling algorithm.
;
_exptl_crystal_colour 'pale yellow'
_exptl_crystal_density_diffrn 1.284
_exptl_crystal_description prism
_exptl_crystal_F_000 808
_exptl_crystal_size_max 0.20
_exptl_crystal_size_mid 0.08
_exptl_crystal_size_min 0.06
_refine_diff_density_max 0.365
_refine_diff_density_min -0.398
_refine_diff_density_rms 0.075
_refine_ls_extinction_coef 0.0103(16)
_refine_ls_extinction_expression Fc^*^=kFc[1+0.001xFc^2^\l^3^/sin(2\q)]^-1/4^
_refine_ls_extinction_method 'SHELXL-2018/3 (Sheldrick 2018)'
_refine_ls_goodness_of_fit_ref 1.059
_refine_ls_hydrogen_treatment constr
_refine_ls_matrix_type full
_refine_ls_number_parameters 273
_refine_ls_number_reflns 4475
_refine_ls_number_restraints 0
_refine_ls_restrained_S_all 1.059
_refine_ls_R_factor_all 0.1169
_refine_ls_R_factor_gt 0.0911
_refine_ls_shift/su_max 0.000
_refine_ls_shift/su_mean 0.000
_refine_ls_structure_factor_coef Fsqd
_refine_ls_weighting_details 'w=1/[\s^2^(Fo^2^)+(0.1151P)^2^+3.3927P] where P=(Fo^2^+2Fc^2^)/3'
_refine_ls_weighting_scheme calc
_refine_ls_wR_factor_gt 0.2560
_refine_ls_wR_factor_ref 0.2871
_reflns_Friedel_coverage 0.000
_reflns_number_gt 3243
_reflns_number_total 4475
_reflns_threshold_expression 'I > 2\s(I)'
_cod_data_source_file d2sc00837h2.cif
_cod_data_source_block Compound-1_CCDC2
_cod_original_sg_symbol_H-M 'P 21/n'
_cod_database_code 1566839
_shelx_shelxl_version_number 2018/3
_shelx_space_group_comment
;
The symmetry employed for this shelxl refinement is uniquely defined
by the following loop, which should always be used as a source of
symmetry information in preference to the above space-group names.
They are only intended as comments.
;

loop_
_space_group_symop_operation_xyz
'x, y, z'
'-x+1/2, y+1/2, -z+1/2'
'-x, -y, -z'
'x-1/2, -y-1/2, z-1/2'

loop_
_atom_site_label
_atom_site_type_symbol
_atom_site_fract_x
_atom_site_fract_y
_atom_site_fract_z
_atom_site_U_iso_or_equiv
_atom_site_adp_type
_atom_site_occupancy
_atom_site_site_symmetry_order
_atom_site_calc_flag
_atom_site_refinement_flags_posn
_atom_site_refinement_flags_adp
_atom_site_refinement_flags_occupancy
_atom_site_disorder_assembly
_atom_site_disorder_group
N1 N 0.3175(4) 0.58696(18) 0.55448(13) 0.0388(6) Uani 1 1 d . . . . .
N2 N 0.5303(6) 0.5212(3) 0.79182(18) 0.0737(12) Uani 1 1 d . . . . .
N3 N 0.2293(4) 0.44245(19) 0.48818(14) 0.0417(7) Uani 1 1 d . . . . .
C1 C 0.3609(5) 0.3455(2) 0.63460(17) 0.0412(7) Uani 1 1 d . . . . .
C2 C 0.2359(5) 0.2805(2) 0.6004(2) 0.0492(9) Uani 1 1 d . . . . .
H2 H 0.147508 0.301449 0.564314 0.059 Uiso 1 1 calc R U . . .
C3 C 0.2420(6) 0.1855(3) 0.6193(2) 0.0597(10) Uani 1 1 d . . . . .
H3 H 0.155541 0.143511 0.596910 0.072 Uiso 1 1 calc R U . . .
C4 C 0.3749(7) 0.1525(3) 0.6711(2) 0.0627(11) Uani 1 1 d . . . . .
H4 H 0.379557 0.088309 0.683314 0.075 Uiso 1 1 calc R U . . .
C5 C 0.5008(6) 0.2153(3) 0.7047(2) 0.0595(10) Uani 1 1 d . . . . .
H5 H 0.591499 0.193260 0.739428 0.071 Uiso 1 1 calc R U . . .
C6 C 0.4938(5) 0.3110(3) 0.68714(18) 0.0491(9) Uani 1 1 d . . . . .
H6 H 0.578763 0.352806 0.710735 0.059 Uiso 1 1 calc R U . . .
C7 C 0.3533(5) 0.4472(2) 0.61534(17) 0.0403(7) Uani 1 1 d . . . . .
C8 C 0.4137(4) 0.5261(2) 0.65941(16) 0.0394(7) Uani 1 1 d . . . . .
C9 C 0.3950(4) 0.6107(2) 0.62203(17) 0.0399(7) Uani 1 1 d . . . . .
C10 C 0.2955(4) 0.4867(2) 0.54962(16) 0.0381(7) Uani 1 1 d . . . . .
C11 C 0.4811(5) 0.5232(2) 0.73309(18) 0.0478(8) Uani 1 1 d . . . . .
C12 C 0.4641(5) 0.7057(2) 0.64557(17) 0.0414(7) Uani 1 1 d . . . . .
C13 C 0.4114(5) 0.7470(3) 0.70482(19) 0.0519(9) Uani 1 1 d . . . . .
H13 H 0.333954 0.714526 0.730126 0.062 Uiso 1 1 calc R U . . .
C14 C 0.4748(6) 0.8369(3) 0.7260(2) 0.0630(11) Uani 1 1 d . . . . .
H14 H 0.438690 0.864680 0.765525 0.076 Uiso 1 1 calc R U . . .
C15 C 0.5892(6) 0.8851(3) 0.6898(2) 0.0635(11) Uani 1 1 d . . . . .
H15 H 0.629208 0.945899 0.703984 0.076 Uiso 1 1 calc R U . . .
C16 C 0.6454(5) 0.8436(3) 0.6322(2) 0.0573(10) Uani 1 1 d . . . . .
H16 H 0.725240 0.876111 0.607975 0.069 Uiso 1 1 calc R U . . .
C17 C 0.5849(5) 0.7542(2) 0.6098(2) 0.0471(8) Uani 1 1 d . . . . .
H17 H 0.624593 0.726441 0.571003 0.057 Uiso 1 1 calc R U . . .
C18 C 0.2506(4) 0.6433(2) 0.49658(17) 0.0405(7) Uani 1 1 d . . . . .
C19 C 0.1826(4) 0.4957(2) 0.43272(17) 0.0417(7) Uani 1 1 d . . . . .
C20 C 0.1927(5) 0.5968(2) 0.43602(17) 0.0445(8) Uani 1 1 d . . . . .
H20 H 0.158408 0.631973 0.395245 0.053 Uiso 1 1 calc R U . . .
C21 C 0.2385(5) 0.7481(2) 0.50305(17) 0.0422(8) Uani 1 1 d . . . . .
C22 C 0.3156(6) 0.8049(3) 0.4566(2) 0.0538(9) Uani 1 1 d . . . . .
H22 H 0.373279 0.776797 0.422249 0.065 Uiso 1 1 calc R U . . .
C23 C 0.3069(7) 0.9033(3) 0.4611(2) 0.0657(12) Uani 1 1 d . . . . .
H23 H 0.359175 0.941119 0.429997 0.079 Uiso 1 1 calc R U . . .
C24 C 0.2214(7) 0.9448(3) 0.5114(2) 0.0648(12) Uani 1 1 d . . . . .
H24 H 0.217226 1.010849 0.514834 0.078 Uiso 1 1 calc R U . . .
C25 C 0.1417(6) 0.8891(3) 0.5567(2) 0.0599(10) Uani 1 1 d . . . . .
H25 H 0.082969 0.917865 0.590519 0.072 Uiso 1 1 calc R U . . .
C26 C 0.1477(5) 0.7910(3) 0.55268(19) 0.0475(8) Uani 1 1 d . . . . .
H26 H 0.091410 0.753780 0.582988 0.057 Uiso 1 1 calc R U . . .
C27 C 0.1081(5) 0.4474(3) 0.36482(18) 0.0500(9) Uani 1 1 d . . . . .
H27A H 0.176020 0.467173 0.328810 0.075 Uiso 1 1 calc R U . . .
H27B H -0.016909 0.464639 0.351591 0.075 Uiso 1 1 calc R U . . .
H27C H 0.117779 0.379535 0.370686 0.075 Uiso 1 1 calc R U . . .

loop_
_atom_site_aniso_label
_atom_site_aniso_U_11
_atom_site_aniso_U_22
_atom_site_aniso_U_33
_atom_site_aniso_U_23
_atom_site_aniso_U_13
_atom_site_aniso_U_12
N1 0.0428(15) 0.0329(13) 0.0388(13) 0.0004(10) -0.0003(11) 0.0022(11)
N2 0.094(3) 0.073(2) 0.0466(19) -0.0051(16) -0.0128(18) 0.024(2)
N3 0.0417(15) 0.0389(14) 0.0422(14) -0.0034(11) -0.0009(11) 0.0028(11)
C1 0.0421(17) 0.0375(16) 0.0433(16) 0.0018(13) 0.0044(13) 0.0058(13)
C2 0.0447(19) 0.0415(18) 0.060(2) -0.0032(15) 0.0016(16) 0.0036(15)
C3 0.065(3) 0.0398(19) 0.076(3) -0.0054(18) 0.017(2) -0.0034(18)
C4 0.079(3) 0.0388(18) 0.074(3) 0.0129(18) 0.023(2) 0.0098(19)
C5 0.067(3) 0.053(2) 0.057(2) 0.0160(18) 0.0081(19) 0.017(2)
C6 0.053(2) 0.0463(19) 0.0454(18) 0.0055(14) 0.0008(16) 0.0069(16)
C7 0.0390(16) 0.0361(16) 0.0442(17) 0.0011(13) 0.0011(13) 0.0016(13)
C8 0.0373(16) 0.0395(16) 0.0394(16) 0.0003(12) -0.0005(13) 0.0023(13)
C9 0.0391(16) 0.0371(16) 0.0419(16) -0.0026(13) 0.0010(13) 0.0018(13)
C10 0.0367(16) 0.0326(15) 0.0427(16) -0.0005(12) -0.0010(13) 0.0025(12)
C11 0.053(2) 0.0442(18) 0.0445(18) -0.0013(14) 0.0009(15) 0.0077(15)
C12 0.0418(17) 0.0360(16) 0.0433(16) -0.0019(13) -0.0037(13) 0.0007(13)
C13 0.054(2) 0.052(2) 0.0487(19) -0.0077(16) 0.0046(16) -0.0066(17)
C14 0.075(3) 0.054(2) 0.056(2) -0.0162(18) -0.001(2) -0.005(2)
C15 0.064(3) 0.0427(19) 0.076(3) -0.0075(19) -0.015(2) -0.0090(18)
C16 0.046(2) 0.048(2) 0.075(3) 0.0086(18) -0.0007(18) -0.0053(16)
C17 0.0414(18) 0.0436(17) 0.0549(19) 0.0040(15) 0.0028(15) 0.0020(14)
C18 0.0392(17) 0.0369(16) 0.0440(16) 0.0024(13) 0.0015(13) 0.0046(13)
C19 0.0379(16) 0.0420(16) 0.0430(16) -0.0021(13) -0.0012(13) 0.0023(13)
C20 0.051(2) 0.0401(17) 0.0400(16) 0.0033(13) -0.0018(14) 0.0075(14)
C21 0.0439(18) 0.0375(16) 0.0420(16) 0.0007(13) -0.0035(14) 0.0074(13)
C22 0.069(3) 0.0404(18) 0.052(2) 0.0060(15) 0.0094(18) 0.0077(17)
C23 0.089(3) 0.041(2) 0.067(2) 0.0099(18) 0.011(2) 0.006(2)
C24 0.079(3) 0.0383(19) 0.074(3) -0.0023(18) 0.003(2) 0.0117(19)
C25 0.059(2) 0.054(2) 0.065(2) -0.0129(18) 0.0012(19) 0.0151(19)
C26 0.0437(18) 0.0486(19) 0.0495(19) -0.0024(15) 0.0045(15) 0.0071(15)
C27 0.050(2) 0.0507(19) 0.0449(18) -0.0051(15) -0.0080(15) 0.0046(16)

loop_
_atom_type_symbol
_atom_type_description
_atom_type_scat_dispersion_real
_atom_type_scat_dispersion_imag
_atom_type_scat_source
C C 0.0137 0.0067 'International Tables Vol C Tables 4.2.6.8 and 6.1.1.4'
H H 0.0000 0.0000 'International Tables Vol C Tables 4.2.6.8 and 6.1.1.4'
N N 0.0241 0.0134 'International Tables Vol C Tables 4.2.6.8 and 6.1.1.4'

loop_
_geom_angle_atom_site_label_1
_geom_angle_atom_site_label_2
_geom_angle_atom_site_label_3
_geom_angle
_geom_angle_site_symmetry_1
_geom_angle_site_symmetry_3
_geom_angle_publ_flag
C9 N1 C18 131.6(3) . . ?
C9 N1 C10 109.2(2) . . ?
C18 N1 C10 119.0(3) . . ?
C19 N3 C10 117.8(3) . . ?
C6 C1 C2 117.9(3) . . ?
C6 C1 C7 121.0(3) . . ?
C2 C1 C7 121.1(3) . . ?
C3 C2 C1 120.8(4) . . ?
C4 C3 C2 120.5(4) . . ?
C5 C4 C3 119.4(4) . . ?
C4 C5 C6 120.6(4) . . ?
C5 C6 C1 120.7(4) . . ?
C10 C7 C8 105.0(3) . . ?
C10 C7 C1 127.6(3) . . ?
C8 C7 C1 127.2(3) . . ?
C9 C8 C7 110.9(3) . . ?
C9 C8 C11 122.2(3) . . ?
C7 C8 C11 126.8(3) . . ?
N1 C9 C8 106.2(3) . . ?
N1 C9 C12 125.7(3) . . ?
C8 C9 C12 127.7(3) . . ?
N3 C10 C7 129.2(3) . . ?
N3 C10 N1 122.2(3) . . ?
C7 C10 N1 108.6(3) . . ?
N2 C11 C8 178.3(4) . . ?
C13 C12 C17 119.2(3) . . ?
C13 C12 C9 120.0(3) . . ?
C17 C12 C9 120.8(3) . . ?
C14 C13 C12 119.7(4) . . ?
C15 C14 C13 120.8(4) . . ?
C14 C15 C16 119.7(4) . . ?
C15 C16 C17 120.8(4) . . ?
C16 C17 C12 119.7(4) . . ?
C20 C18 N1 116.5(3) . . ?
C20 C18 C21 122.5(3) . . ?
N1 C18 C21 120.9(3) . . ?
N3 C19 C20 121.9(3) . . ?
N3 C19 C27 118.1(3) . . ?
C20 C19 C27 119.9(3) . . ?
C18 C20 C19 121.9(3) . . ?
C22 C21 C26 119.3(3) . . ?
C22 C21 C18 118.7(3) . . ?
C26 C21 C18 122.0(3) . . ?
C23 C22 C21 120.2(4) . . ?
C24 C23 C22 120.0(4) . . ?
C23 C24 C25 120.2(4) . . ?
C24 C25 C26 120.7(4) . . ?
C25 C26 C21 119.6(4) . . ?

loop_
_geom_bond_atom_site_label_1
_geom_bond_atom_site_label_2
_geom_bond_distance
_geom_bond_site_symmetry_2
_geom_bond_publ_flag
N1 C9 1.382(4) . ?
N1 C18 1.396(4) . ?
N1 C10 1.417(4) . ?
N2 C11 1.136(5) . ?
N3 C19 1.307(4) . ?
N3 C10 1.361(4) . ?
C1 C6 1.392(5) . ?
C1 C2 1.396(5) . ?
C1 C7 1.473(4) . ?
C2 C3 1.380(5) . ?
C3 C4 1.376(6) . ?
C4 C5 1.376(6) . ?
C5 C6 1.383(5) . ?
C7 C10 1.390(4) . ?
C7 C8 1.426(4) . ?
C8 C9 1.383(4) . ?
C8 C11 1.433(5) . ?
C9 C12 1.475(4) . ?
C12 C13 1.390(5) . ?
C12 C17 1.393(5) . ?
C13 C14 1.387(5) . ?
C14 C15 1.362(7) . ?
C15 C16 1.375(6) . ?
C16 C17 1.379(5) . ?
C18 C20 1.349(4) . ?
C18 C21 1.479(4) . ?
C19 C20 1.421(5) . ?
C19 C27 1.503(4) . ?
C21 C22 1.387(5) . ?
C21 C26 1.390(5) . ?
C22 C23 1.385(5) . ?
C23 C24 1.368(6) . ?
C24 C25 1.373(6) . ?
C25 C26 1.380(5) . ?
